data_9000318
loop_
_publ_author_name
'Brown, G. E.'
'Prewitt, C. T.'

_publ_section_title
;
 High-temperature crystal chemistry of hortonolite
 sample #12052 at T = 710 C
 Note: variety hortonolite
;
_journal_name_full 'American Mineralogist'
_journal_page_first 577
_journal_page_last 587
_journal_volume 58
_journal_year 1973
_chemical_formula_sum 'Ca0.01 Fe0.61 Mg1.38 O4 Si'
_chemical_name_mineral Forsterite
_space_group_IT_number 62
_symmetry_space_group_name_Hall '-P 2c 2ab'
_symmetry_space_group_name_H-M 'P b n m'
_cell_angle_alpha 90
_cell_angle_beta 90
_cell_angle_gamma 90
_cell_length_a 4.805
_cell_length_b 10.366
_cell_length_c 6.068
_cell_formula_units_Z 4
_cell_volume 302.239
_database_code_amcsd 0000327
_diffrn_ambient_temperature 983.15
_exptl_crystal_density_diffrn 3.518
_cod_original_formula_sum 'Si Mg1.38 Fe.61 Ca.01 O4'
_cod_database_code 9000318

loop_
_space_group_symop_operation_xyz
x,y,z
x,y,1/2-z
-x,-y,1/2+z
1/2+x,1/2-y,1/2+z
1/2-x,1/2+y,1/2-z
1/2-x,1/2+y,z
1/2+x,1/2-y,-z
-x,-y,-z

loop_
_atom_site_aniso_label
_atom_site_aniso_U_11
_atom_site_aniso_U_22
_atom_site_aniso_U_33
_atom_site_aniso_U_12
_atom_site_aniso_U_13
_atom_site_aniso_U_23
Si 0.00807 0.01306 0.01511 0.00025 0.00000 0.00000
Mg1 0.01298 0.02450 0.01735 -0.00050 -0.00222 -0.00542
Fe1 0.01298 0.02450 0.01735 -0.00050 -0.00222 -0.00542
Mg2 0.01708 0.01470 0.01921 0.00025 0.00000 0.00000
Fe2 0.01708 0.01470 0.01921 0.00025 0.00000 0.00000
Ca2 0.01708 0.01470 0.01921 0.00025 0.00000 0.00000
O1 0.00866 0.01960 0.02313 0.00227 0.00000 0.00000
O2 0.01392 0.01742 0.01884 -0.00025 0.00000 0.00000
O3 0.01532 0.02395 0.02015 0.00126 -0.00030 0.00542

loop_
_atom_site_label
_atom_site_fract_x
_atom_site_fract_y
_atom_site_fract_z
_atom_site_occupancy
Si 0.42740 0.09500 0.25000 1.00000
Mg1 0.00000 0.00000 0.00000 0.67000
Fe1 0.00000 0.00000 0.00000 0.33000
Mg2 0.98920 0.27920 0.25000 0.71000
Fe2 0.98920 0.27920 0.25000 0.28000
Ca2 0.98920 0.27920 0.25000 0.01000
O1 0.76500 0.09250 0.25000 1.00000
O2 0.21690 0.45070 0.25000 1.00000
O3 0.28290 0.16360 0.03570 1.00000

loop_
_cod_related_entry_id
_cod_related_entry_database
_cod_related_entry_code
1 AMCSD 0000327
